data_7032065
loop_
_publ_author_name
'Zhang, Jianyong'
'Yang, Qiuli'
'Zhu, Yixuan'
'Liu, Haoliang'
'Chi, Zhenguo'
'Su, Cheng-Yong'

_publ_section_title
;
 Tetraphenylethylene-based phosphine: tuneable emission and carbon dioxide
 fixation.
;
_journal_issue 42
_journal_name_full 'Dalton transactions (Cambridge, England : 2003)'
_journal_page_first 15785
_journal_page_last 15790
_journal_paper_doi 10.1039/c4dt01808g
_journal_volume 43
_journal_year 2014
_chemical_formula_sum 'C75 H56 Ag2 O9.22 P4'
_chemical_formula_weight 1444.37
_chemical_name_systematic
; 
 ? 
;
_space_group_IT_number 167
_symmetry_cell_setting trigonal
_symmetry_space_group_name_Hall '-R 3 2"c'
_symmetry_space_group_name_H-M 'R -3 c :H'
_atom_sites_solution_hydrogens geom
_atom_sites_solution_primary direct
_atom_sites_solution_secondary difmap
_audit_creation_method SHELXL-97
_cell_angle_alpha 90.00
_cell_angle_beta 90.00
_cell_angle_gamma 120.00
_cell_formula_units_Z 18
_cell_length_a 36.6284(4)
_cell_length_b 36.6284(4)
_cell_length_c 27.5127(5)
_cell_measurement_reflns_used 15108
_cell_measurement_temperature 150(2)
_cell_measurement_theta_max 1.00000
_cell_measurement_theta_min 0.09663
_cell_volume 31966.8(8)
_computing_structure_refinement 'SHELXL-97 (Sheldrick, 1997)'
_computing_structure_solution 'SHELXS-97 (Sheldrick, 1990)'
_diffrn_ambient_temperature 150(2)
_diffrn_measured_fraction_theta_full 0.987
_diffrn_measured_fraction_theta_max 0.987
_diffrn_radiation_monochromator graphite
_diffrn_radiation_source 'fine-focus sealed tube'
_diffrn_radiation_type CuK\a
_diffrn_radiation_wavelength 1.54184
_diffrn_reflns_av_R_equivalents 0.0515
_diffrn_reflns_limit_h_max 42
_diffrn_reflns_limit_h_min -44
_diffrn_reflns_limit_k_max 34
_diffrn_reflns_limit_k_min -45
_diffrn_reflns_limit_l_max 33
_diffrn_reflns_limit_l_min -33
_diffrn_reflns_number 38595
_diffrn_reflns_theta_full 74.01
_diffrn_reflns_theta_max 74.01
_diffrn_reflns_theta_min 3.50
_exptl_absorpt_coefficient_mu 5.715
_exptl_absorpt_correction_T_max 0.8943
_exptl_absorpt_correction_T_min 0.4810
_exptl_absorpt_correction_type multi-scan
_exptl_absorpt_process_details
;
CrysAlisPro, Agilent Technologies,
Version 1.171.36.32 (release 02-08-2013 CrysAlis171 .NET)
(compiled Aug  2 2013,16:46:58)
Empirical absorption correction using spherical harmonics,
 implemented in SCALE3 ABSPACK scaling algorithm.
;
_exptl_crystal_colour yellow
_exptl_crystal_density_diffrn 1.351
_exptl_crystal_density_method 'not measured'
_exptl_crystal_description rod
_exptl_crystal_F_000 13208
_exptl_crystal_preparation Luminescent
_exptl_crystal_recrystallization_method 'Re-crystallisation from solvent: toluene-acetonitrile'
_exptl_crystal_size_max 0.15
_exptl_crystal_size_mid 0.02
_exptl_crystal_size_min 0.02
_refine_diff_density_max 2.881
_refine_diff_density_min -0.814
_refine_diff_density_rms 0.191
_refine_ls_extinction_method none
_refine_ls_goodness_of_fit_ref 1.357
_refine_ls_hydrogen_treatment constr
_refine_ls_matrix_type full
_refine_ls_number_parameters 409
_refine_ls_number_reflns 7131
_refine_ls_number_restraints 0
_refine_ls_restrained_S_all 1.357
_refine_ls_R_factor_all 0.1345
_refine_ls_R_factor_gt 0.1076
_refine_ls_shift/su_max 0.001
_refine_ls_shift/su_mean 0.000
_refine_ls_structure_factor_coef Fsqd
_refine_ls_weighting_details 'calc w=1/[\s^2^(Fo^2^)+(0.2000P)^2^+0.0000P] where P=(Fo^2^+2Fc^2^)/3'
_refine_ls_weighting_scheme calc
_refine_ls_wR_factor_gt 0.3131
_refine_ls_wR_factor_ref 0.3455
_reflns_number_gt 5051
_reflns_number_total 7131
_reflns_threshold_expression >2sigma(I)
_cod_data_source_file c4dt01808g2.cif
_cod_data_source_block 1
_cod_depositor_comments 'Adding full bibliography for 7032065.cif.'
_cod_original_cell_volume 31966.8(7)
_cod_original_sg_symbol_H-M R-3c
_cod_database_code 7032065
_diffrn_reflns_av_unetli/neti 0.0295

loop_
_symmetry_equiv_pos_as_xyz
'x, y, z'
'-y, x-y, z'
'-x+y, -x, z'
'x-y, -y, -z+1/2'
'-x, -x+y, -z+1/2'
'y, x, -z+1/2'
'x+2/3, y+1/3, z+1/3'
'-y+2/3, x-y+1/3, z+1/3'
'-x+y+2/3, -x+1/3, z+1/3'
'x-y+2/3, -y+1/3, -z+5/6'
'-x+2/3, -x+y+1/3, -z+5/6'
'y+2/3, x+1/3, -z+5/6'
'x+1/3, y+2/3, z+2/3'
'-y+1/3, x-y+2/3, z+2/3'
'-x+y+1/3, -x+2/3, z+2/3'
'x-y+1/3, -y+2/3, -z+7/6'
'-x+1/3, -x+y+2/3, -z+7/6'
'y+1/3, x+2/3, -z+7/6'
'-x, -y, -z'
'y, -x+y, -z'
'x-y, x, -z'
'-x+y, y, z-1/2'
'x, x-y, z-1/2'
'-y, -x, z-1/2'
'-x+2/3, -y+1/3, -z+1/3'
'y+2/3, -x+y+1/3, -z+1/3'
'x-y+2/3, x+1/3, -z+1/3'
'-x+y+2/3, y+1/3, z-1/6'
'x+2/3, x-y+1/3, z-1/6'
'-y+2/3, -x+1/3, z-1/6'
'-x+1/3, -y+2/3, -z+2/3'
'y+1/3, -x+y+2/3, -z+2/3'
'x-y+1/3, x+2/3, -z+2/3'
'-x+y+1/3, y+2/3, z+1/6'
'x+1/3, x-y+2/3, z+1/6'
'-y+1/3, -x+2/3, z+1/6'

loop_
_atom_site_label
_atom_site_type_symbol
_atom_site_fract_x
_atom_site_fract_y
_atom_site_fract_z
_atom_site_U_iso_or_equiv
_atom_site_adp_type
_atom_site_occupancy
_atom_site_symmetry_multiplicity
_atom_site_calc_flag
_atom_site_refinement_flags
Ag1 Ag 0.07568(2) 0.20254(2) 0.68607(3) 0.0741(3) Uani 1 1 d .
P1 P 0.11563(5) 0.25126(6) 0.75162(8) 0.0577(5) Uani 1 1 d .
P2 P 0.39632(5) 0.51993(5) 0.76650(8) 0.0568(5) Uani 1 1 d .
C1 C 0.3075(3) 0.3275(3) 0.7439(10) 0.162(10) Uani 1 1 d .
C2 C 0.2602(2) 0.3061(2) 0.7499(5) 0.087(3) Uani 1 1 d .
C3 C 0.2360(3) 0.2926(4) 0.7073(6) 0.103(4) Uani 1 1 d .
H3A H 0.2496 0.2948 0.6772 0.124 Uiso 1 1 calc R
C4 C 0.1930(3) 0.2763(3) 0.7078(4) 0.077(2) Uani 1 1 d .
H4A H 0.1775 0.2680 0.6783 0.093 Uiso 1 1 calc R
C5 C 0.1720(2) 0.2717(2) 0.7525(3) 0.0560(16) Uani 1 1 d .
C6 C 0.1954(2) 0.2831(3) 0.7938(4) 0.074(2) Uani 1 1 d .
H6A H 0.1822 0.2794 0.8246 0.088 Uiso 1 1 calc R
C7 C 0.2399(3) 0.3007(3) 0.7909(5) 0.083(3) Uani 1 1 d .
H7A H 0.2557 0.3088 0.8202 0.100 Uiso 1 1 calc R
C8 C 0.3287(2) 0.3747(3) 0.7498(5) 0.084(3) Uani 1 1 d .
C9 C 0.3404(4) 0.3994(3) 0.7094(6) 0.103(4) Uani 1 1 d .
H9A H 0.3357 0.3871 0.6780 0.123 Uiso 1 1 calc R
C10 C 0.3597(4) 0.4436(3) 0.7147(4) 0.088(3) Uani 1 1 d .
H10A H 0.3665 0.4603 0.6861 0.106 Uiso 1 1 calc R
C11 C 0.3690(2) 0.4633(2) 0.7583(3) 0.0602(19) Uani 1 1 d .
C12 C 0.3562(4) 0.4389(3) 0.7985(4) 0.103(4) Uani 1 1 d .
H12A H 0.3605 0.4518 0.8295 0.124 Uiso 1 1 calc R
C13 C 0.3367(5) 0.3954(3) 0.7953(6) 0.117(5) Uani 1 1 d .
H13A H 0.3287 0.3791 0.8242 0.141 Uiso 1 1 calc R
C14 C 0.1105(2) 0.2975(3) 0.7472(3) 0.0610(18) Uani 1 1 d .
C15 C 0.0701(3) 0.2926(3) 0.7471(5) 0.087(3) Uani 1 1 d .
H15A H 0.0460 0.2653 0.7507 0.104 Uiso 1 1 calc R
C16 C 0.0651(4) 0.3277(4) 0.7418(5) 0.099(4) Uani 1 1 d .
H16A H 0.0375 0.3240 0.7401 0.119 Uiso 1 1 calc R
C17 C 0.0987(3) 0.3668(3) 0.7389(4) 0.083(3) Uani 1 1 d .
H17A H 0.0948 0.3905 0.7357 0.100 Uiso 1 1 calc R
C18 C 0.1387(3) 0.3724(3) 0.7405(4) 0.082(3) Uani 1 1 d .
H18A H 0.1624 0.4001 0.7389 0.099 Uiso 1 1 calc R
C19 C 0.1446(2) 0.3388(2) 0.7443(3) 0.0648(19) Uani 1 1 d .
H19A H 0.1725 0.3433 0.7451 0.078 Uiso 1 1 calc R
C20 C 0.0990(2) 0.2330(2) 0.8130(3) 0.0588(17) Uani 1 1 d .
C21 C 0.0925(3) 0.1925(3) 0.8240(4) 0.079(3) Uani 1 1 d .
H21A H 0.0954 0.1755 0.8001 0.095 Uiso 1 1 calc R
C22 C 0.0812(4) 0.1786(4) 0.8729(5) 0.094(3) Uani 1 1 d .
H22A H 0.0765 0.1515 0.8815 0.113 Uiso 1 1 calc R
C23 C 0.0767(3) 0.2022(4) 0.9077(4) 0.084(3) Uani 1 1 d .
H23A H 0.0701 0.1920 0.9400 0.101 Uiso 1 1 calc R
C24 C 0.0819(3) 0.2410(4) 0.8963(4) 0.083(3) Uani 1 1 d .
H24A H 0.0777 0.2573 0.9202 0.099 Uiso 1 1 calc R
C25 C 0.0936(3) 0.2565(3) 0.8481(3) 0.070(2) Uani 1 1 d .
H25A H 0.0978 0.2836 0.8401 0.084 Uiso 1 1 calc R
C26 C 0.3692(3) 0.5381(3) 0.7255(5) 0.077(3) Uani 1 1 d .
C27 C 0.3697(3) 0.5343(3) 0.6766(5) 0.085(3) Uani 1 1 d .
H27A H 0.3856 0.5234 0.6617 0.102 Uiso 1 1 calc R
C28 C 0.3461(4) 0.5467(4) 0.6487(6) 0.112(5) Uani 1 1 d .
H28A H 0.3455 0.5432 0.6144 0.135 Uiso 1 1 calc R
C29 C 0.3249(3) 0.5629(4) 0.6672(7) 0.105(5) Uani 1 1 d .
H29A H 0.3097 0.5714 0.6465 0.126 Uiso 1 1 calc R
C30 C 0.3242(4) 0.5678(5) 0.7152(8) 0.129(6) Uani 1 1 d .
H30A H 0.3084 0.5795 0.7288 0.155 Uiso 1 1 calc R
C31 C 0.3475(3) 0.5554(3) 0.7460(6) 0.096(3) Uani 1 1 d .
H31 H 0.3479 0.5591 0.7802 0.116 Uiso 1 1 calc R
C32 C 0.4461(2) 0.5396(2) 0.7357(3) 0.0597(17) Uani 1 1 d .
C33 C 0.4616(3) 0.5149(4) 0.7212(5) 0.098(4) Uani 1 1 d .
H33A H 0.4452 0.4852 0.7253 0.118 Uiso 1 1 calc R
C34 C 0.5024(4) 0.5328(5) 0.6999(6) 0.122(5) Uani 1 1 d .
H34A H 0.5126 0.5151 0.6884 0.146 Uiso 1 1 calc R
C35 C 0.5266(3) 0.5755(5) 0.6961(6) 0.117(5) Uani 1 1 d .
H35A H 0.5553 0.5881 0.6864 0.140 Uiso 1 1 calc R
C36 C 0.5091(4) 0.6002(4) 0.7064(8) 0.148(8) Uani 1 1 d .
H36A H 0.5238 0.6294 0.6985 0.178 Uiso 1 1 calc R
C37 C 0.4695(4) 0.5821(3) 0.7285(8) 0.136(7) Uani 1 1 d .
H37A H 0.4586 0.5996 0.7387 0.163 Uiso 1 1 calc R
C38 C 0.0000 0.1435(3) 0.7500 0.063(3) Uani 1 2 d S
O1 O 0.0248(2) 0.1371(2) 0.7232(3) 0.102(3) Uani 1 1 d .
O2 O 0.0000 0.1768(3) 0.7500 0.078(2) Uani 1 2 d S
O2S O 0.9920(8) 0.0565(7) 0.6910(16) 0.40(2) Uani 1 1 d .
O3S O 0.9969(5) 0.3615(4) 0.7211(7) 0.192(8) Uani 1 1 d .
O1S O 0.0000 0.0000 0.7500 0.16(2) Uani 0.60 6 d SP
O5S O 0.1436(15) 0.1595(10) 0.693(2) 0.66(6) Uani 1 1 d .

loop_
_atom_site_aniso_label
_atom_site_aniso_U_11
_atom_site_aniso_U_22
_atom_site_aniso_U_33
_atom_site_aniso_U_23
_atom_site_aniso_U_13
_atom_site_aniso_U_12
Ag1 0.0578(4) 0.0654(4) 0.0874(5) 0.0078(3) -0.0072(3) 0.0220(3)
P1 0.0389(8) 0.0538(9) 0.0736(12) 0.0084(8) 0.0028(7) 0.0181(7)
P2 0.0428(8) 0.0385(8) 0.0811(13) 0.0040(8) 0.0036(8) 0.0143(6)
C1 0.039(4) 0.034(4) 0.40(3) 0.009(8) 0.014(9) 0.012(3)
C2 0.033(4) 0.040(4) 0.176(12) 0.016(5) 0.013(5) 0.010(3)
C3 0.064(6) 0.085(6) 0.165(12) 0.055(8) 0.058(7) 0.040(5)
C4 0.065(5) 0.077(5) 0.088(6) 0.023(5) 0.019(4) 0.035(4)
C5 0.041(3) 0.043(3) 0.078(5) 0.013(3) 0.009(3) 0.017(3)
C6 0.039(4) 0.068(5) 0.099(7) -0.002(4) -0.008(4) 0.015(3)
C7 0.041(4) 0.057(4) 0.133(9) -0.011(5) -0.025(5) 0.010(3)
C8 0.035(3) 0.043(4) 0.163(11) 0.010(5) 0.007(4) 0.011(3)
C9 0.106(8) 0.048(5) 0.145(11) -0.025(6) -0.014(7) 0.033(5)
C10 0.110(8) 0.044(4) 0.093(7) 0.003(4) 0.003(6) 0.026(4)
C11 0.045(3) 0.033(3) 0.092(6) 0.007(3) 0.003(3) 0.011(2)
C12 0.127(9) 0.052(5) 0.082(7) 0.015(4) 0.029(6) 0.009(5)
C13 0.136(11) 0.054(5) 0.139(11) 0.045(7) 0.056(9) 0.029(6)
C14 0.044(3) 0.065(4) 0.072(5) 0.011(4) 0.000(3) 0.026(3)
C15 0.050(4) 0.077(6) 0.127(9) -0.009(6) -0.016(5) 0.027(4)
C16 0.073(6) 0.089(7) 0.151(11) -0.017(7) -0.032(6) 0.053(6)
C17 0.080(6) 0.077(6) 0.107(8) 0.014(5) -0.003(5) 0.050(5)
C18 0.069(5) 0.063(5) 0.107(7) 0.026(5) -0.002(5) 0.028(4)
C19 0.053(4) 0.055(4) 0.084(6) 0.013(4) 0.002(4) 0.025(3)
C20 0.037(3) 0.055(4) 0.075(5) 0.013(3) 0.003(3) 0.016(3)
C21 0.071(5) 0.073(5) 0.092(7) 0.033(5) 0.016(5) 0.033(4)
C22 0.077(6) 0.086(7) 0.113(9) 0.037(6) 0.015(6) 0.036(5)
C23 0.052(4) 0.099(7) 0.077(6) 0.030(5) 0.010(4) 0.020(4)
C24 0.053(4) 0.096(7) 0.081(6) 0.014(5) 0.019(4) 0.024(4)
C25 0.052(4) 0.072(5) 0.078(5) 0.014(4) 0.011(4) 0.025(4)
C26 0.052(4) 0.046(4) 0.122(9) 0.019(4) -0.004(4) 0.018(3)
C27 0.077(6) 0.055(5) 0.107(8) 0.015(5) -0.018(5) 0.022(4)
C28 0.080(7) 0.073(6) 0.155(12) 0.015(7) -0.036(8) 0.017(5)
C29 0.051(5) 0.077(6) 0.176(14) 0.054(8) 0.008(6) 0.023(5)
C30 0.059(6) 0.137(12) 0.195(17) 0.082(12) 0.033(8) 0.051(7)
C31 0.065(5) 0.080(6) 0.153(11) 0.027(7) 0.016(6) 0.043(5)
C32 0.045(3) 0.048(4) 0.073(5) 0.001(3) 0.001(3) 0.013(3)
C33 0.072(6) 0.082(6) 0.137(10) 0.020(6) 0.035(6) 0.036(5)
C34 0.078(7) 0.136(12) 0.148(13) 0.005(9) 0.036(8) 0.051(8)
C35 0.051(5) 0.130(11) 0.141(12) 0.025(9) 0.030(6) 0.024(6)
C36 0.078(8) 0.077(7) 0.25(2) 0.006(10) 0.071(11) 0.009(6)
C37 0.086(8) 0.051(5) 0.25(2) 0.015(8) 0.064(10) 0.015(5)
C38 0.042(5) 0.064(5) 0.076(7) 0.004(2) 0.008(5) 0.021(2)
O1 0.087(5) 0.076(4) 0.140(7) 0.005(4) 0.041(5) 0.039(4)
O2 0.051(4) 0.076(4) 0.097(6) 0.002(2) 0.004(4) 0.026(2)
O2S 0.21(2) 0.158(17) 0.84(8) 0.04(3) 0.11(4) 0.095(17)
O3S 0.182(12) 0.098(7) 0.29(2) 0.030(8) -0.101(13) 0.067(8)
O1S 0.13(2) 0.13(2) 0.23(6) 0.000 0.000 0.065(11)
O5S 0.71(7) 0.27(3) 1.11(14) 0.10(4) 0.60(9) 0.33(4)

loop_
_atom_type_symbol
_atom_type_description
_atom_type_scat_dispersion_real
_atom_type_scat_dispersion_imag
_atom_type_scat_source
C C 0.0181 0.0091 'International Tables Vol C Tables 4.2.6.8 and 6.1.1.4'
H H 0.0000 0.0000 'International Tables Vol C Tables 4.2.6.8 and 6.1.1.4'
Ag Ag 0.1306 4.2820 'International Tables Vol C Tables 4.2.6.8 and 6.1.1.4'
O O 0.0492 0.0322 'International Tables Vol C Tables 4.2.6.8 and 6.1.1.4'
P P 0.2955 0.4335 'International Tables Vol C Tables 4.2.6.8 and 6.1.1.4'

loop_
_geom_angle_atom_site_label_1
_geom_angle_atom_site_label_2
_geom_angle_atom_site_label_3
_geom_angle
_geom_angle_site_symmetry_1
_geom_angle_site_symmetry_3
O1 Ag1 P1 107.3(2) . .
O1 Ag1 P2 115.0(2) . 29_455
P1 Ag1 P2 135.31(7) . 29_455
C14 P1 C20 103.8(4) . .
C14 P1 C5 104.2(3) . .
C20 P1 C5 104.1(4) . .
C14 P1 Ag1 109.4(3) . .
C20 P1 Ag1 116.8(3) . .
C5 P1 Ag1 117.1(3) . .
C32 P2 C11 105.6(4) . .
C32 P2 C26 100.9(4) . .
C11 P2 C26 104.5(4) . .
C32 P2 Ag1 109.4(3) . 35
C11 P2 Ag1 112.0(3) . 35
C26 P2 Ag1 122.9(4) . 35
C1 C1 C8 120.1(11) 6_556 .
C1 C1 C2 119.9(11) 6_556 .
C8 C1 C2 112.4(8) . .
C7 C2 C3 117.1(8) . .
C7 C2 C1 126.1(15) . .
C3 C2 C1 116.7(14) . .
C4 C3 C2 121.8(11) . .
C4 C3 H3A 119.1 . .
C2 C3 H3A 119.1 . .
C3 C4 C5 119.7(11) . .
C3 C4 H4A 120.1 . .
C5 C4 H4A 120.1 . .
C6 C5 C4 118.1(8) . .
C6 C5 P1 123.5(6) . .
C4 C5 P1 118.4(7) . .
C5 C6 C7 119.6(10) . .
C5 C6 H6A 120.2 . .
C7 C6 H6A 120.2 . .
C2 C7 C6 123.5(10) . .
C2 C7 H7A 118.2 . .
C6 C7 H7A 118.2 . .
C9 C8 C13 117.1(8) . .
C9 C8 C1 119.0(14) . .
C13 C8 C1 123.9(14) . .
C8 C9 C10 119.2(12) . .
C8 C9 H9A 120.4 . .
C10 C9 H9A 120.4 . .
C11 C10 C9 123.4(11) . .
C11 C10 H10A 118.3 . .
C9 C10 H10A 118.3 . .
C12 C11 C10 117.5(8) . .
C12 C11 P2 117.8(8) . .
C10 C11 P2 124.7(7) . .
C11 C12 C13 121.1(11) . .
C11 C12 H12A 119.4 . .
C13 C12 H12A 119.4 . .
C12 C13 C8 121.4(11) . .
C12 C13 H13A 119.3 . .
C8 C13 H13A 119.3 . .
C15 C14 C19 117.0(8) . .
C15 C14 P1 118.7(7) . .
C19 C14 P1 124.3(6) . .
C16 C15 C14 119.9(9) . .
C16 C15 H15A 120.0 . .
C14 C15 H15A 120.0 . .
C17 C16 C15 121.2(9) . .
C17 C16 H16A 119.4 . .
C15 C16 H16A 119.4 . .
C16 C17 C18 119.7(9) . .
C16 C17 H17A 120.2 . .
C18 C17 H17A 120.2 . .
C19 C18 C17 120.6(9) . .
C19 C18 H18A 119.7 . .
C17 C18 H18A 119.7 . .
C18 C19 C14 121.5(8) . .
C18 C19 H19A 119.2 . .
C14 C19 H19A 119.2 . .
C25 C20 C21 120.3(8) . .
C25 C20 P1 123.6(6) . .
C21 C20 P1 116.1(7) . .
C20 C21 C22 116.6(11) . .
C20 C21 H21A 121.7 . .
C22 C21 H21A 121.7 . .
C23 C22 C21 123.0(10) . .
C23 C22 H22A 118.5 . .
C21 C22 H22A 118.5 . .
C22 C23 C24 120.2(10) . .
C22 C23 H23A 119.9 . .
C24 C23 H23A 119.9 . .
C23 C24 C25 119.0(11) . .
C23 C24 H24A 120.5 . .
C25 C24 H24A 120.5 . .
C20 C25 C24 121.0(9) . .
C20 C25 H25A 119.5 . .
C24 C25 H25A 119.5 . .
C27 C26 C31 119.9(11) . .
C27 C26 P2 122.5(8) . .
C31 C26 P2 117.6(10) . .
C26 C27 C28 118.3(13) . .
C26 C27 H27A 120.9 . .
C28 C27 H27A 120.9 . .
C29 C28 C27 123.1(16) . .
C29 C28 H28A 118.5 . .
C27 C28 H28A 118.5 . .
C28 C29 C30 120.4(13) . .
C28 C29 H29A 119.8 . .
C30 C29 H29A 119.8 . .
C29 C30 C31 119.4(15) . .
C29 C30 H30A 120.3 . .
C31 C30 H30A 120.3 . .
C26 C31 C30 118.9(15) . .
C26 C31 H31 120.5 . .
C30 C31 H31 120.5 . .
C33 C32 C37 119.4(9) . .
C33 C32 P2 123.5(7) . .
C37 C32 P2 117.1(8) . .
C32 C33 C34 120.7(11) . .
C32 C33 H33A 119.7 . .
C34 C33 H33A 119.7 . .
C35 C34 C33 119.4(14) . .
C35 C34 H34A 120.3 . .
C33 C34 H34A 120.3 . .
C34 C35 C36 119.3(10) . .
C34 C35 H35A 120.3 . .
C36 C35 H35A 120.3 . .
C35 C36 C37 119.5(13) . .
C35 C36 H36A 120.3 . .
C37 C36 H36A 120.3 . .
C32 C37 C36 121.0(13) . .
C32 C37 H37A 119.5 . .
C36 C37 H37A 119.5 . .
O2 C38 O1 122.6(6) . 5_556
O2 C38 O1 122.6(6) . .
O1 C38 O1 114.9(12) 5_556 .
C38 O1 Ag1 109.2(6) . .

loop_
_geom_bond_atom_site_label_1
_geom_bond_atom_site_label_2
_geom_bond_distance
_geom_bond_site_symmetry_2
Ag1 O1 2.407(7) .
Ag1 P1 2.443(2) .
Ag1 P2 2.457(2) 29_455
P1 C14 1.799(8) .
P1 C20 1.805(8) .
P1 C5 1.812(7) .
P2 C32 1.804(8) .
P2 C11 1.811(7) .
P2 C26 1.834(9) .
P2 Ag1 2.457(2) 35
C1 C1 1.31(2) 6_556
C1 C8 1.510(12) .
C1 C2 1.512(11) .
C2 C7 1.308(17) .
C2 C3 1.40(2) .
C3 C4 1.376(14) .
C3 H3A 0.9500 .
C4 C5 1.415(13) .
C4 H4A 0.9500 .
C5 C6 1.357(13) .
C6 C7 1.425(11) .
C6 H6A 0.9500 .
C7 H7A 0.9500 .
C8 C9 1.359(19) .
C8 C13 1.42(2) .
C9 C10 1.413(13) .
C9 H9A 0.9500 .
C10 C11 1.354(14) .
C10 H10A 0.9500 .
C11 C12 1.349(13) .
C12 C13 1.386(15) .
C12 H12A 0.9500 .
C13 H13A 0.9500 .
C14 C15 1.400(11) .
C14 C19 1.401(11) .
C15 C16 1.394(15) .
C15 H15A 0.9500 .
C16 C17 1.345(15) .
C16 H16A 0.9500 .
C17 C18 1.377(14) .
C17 H17A 0.9500 .
C18 C19 1.358(12) .
C18 H18A 0.9500 .
C19 H19A 0.9500 .
C20 C25 1.375(13) .
C20 C21 1.410(12) .
C21 C22 1.424(16) .
C21 H21A 0.9500 .
C22 C23 1.353(18) .
C22 H22A 0.9500 .
C23 C24 1.373(16) .
C23 H23A 0.9500 .
C24 C25 1.420(14) .
C24 H24A 0.9500 .
C25 H25A 0.9500 .
C26 C27 1.355(16) .
C26 C31 1.360(16) .
C27 C28 1.391(16) .
C27 H27A 0.9500 .
C28 C29 1.29(2) .
C28 H28A 0.9500 .
C29 C30 1.33(2) .
C29 H29A 0.9500 .
C30 C31 1.429(18) .
C30 H30A 0.9500 .
C31 H31 0.9500 .
C32 C33 1.345(14) .
C32 C37 1.366(13) .
C33 C34 1.424(15) .
C33 H33A 0.9500 .
C34 C35 1.36(2) .
C34 H34A 0.9500 .
C35 C36 1.38(2) .
C35 H35A 0.9500 .
C36 C37 1.396(17) .
C36 H36A 0.9500 .
C37 H37A 0.9500 .
C38 O2 1.221(15) .
C38 O1 1.279(10) 5_556
C38 O1 1.279(10) .
O3S O3S 1.60(4) 5_766
